data_9014930
loop_
_publ_author_name
'Witzke, T.'
'Steins, M.'
'Doering, T.'
'Schuckmann, W.'
'Wegner, R.'
'Pollmann, H.'

_publ_section_title
;
 Fluornatromicrolite, (Na,Ca,Bi)2Ta2O6F, a new mineral species
 from Quixaba, Paraiba, Brazil
;
_journal_name_full 'The Canadian Mineralogist'
_journal_page_first 1105
_journal_page_last 1110
_journal_paper_doi 10.3749/canmin.49.4.1105
_journal_volume 49
_journal_year 2011
_chemical_compound_source 'Quixaba, Paraiba, Brazil'
_chemical_formula_sum 'Bi0.15 Ca0.65 F Na1.11 O6 Ta2'
_chemical_name_mineral Fluornatromicrolite
_space_group_IT_number 227
_symmetry_space_group_name_Hall '-F 4vw 2vw 3'
_symmetry_space_group_name_H-M 'F d -3 m :2'
_cell_angle_alpha 90
_cell_angle_beta 90
_cell_angle_gamma 90
_cell_length_a 10.4451
_cell_length_b 10.4451
_cell_length_c 10.4451
_cell_formula_units_Z 8
_cell_volume 1139.562
_database_code_amcsd 0018616
_exptl_crystal_density_diffrn 6.526
_cod_original_sg_symbol_H-M 'F d 3 m'
_cod_original_formula_sum 'Na1.11 Ca.65 Bi.15 Ta2 O6 F'
_cod_database_code 9014930

loop_
_space_group_symop_operation_xyz
x,y,z
x,1/2+y,1/2+z
1/2+x,y,1/2+z
1/2+x,1/2+y,z
3/4+z,1/2-x,1/4+y
3/4+z,-x,3/4+y
1/4+z,1/2-x,3/4+y
1/4+z,-x,1/4+y
3/4-y,1/2+z,1/4-x
3/4-y,+z,3/4-x
1/4-y,1/2+z,3/4-x
1/4-y,+z,1/4-x
3/4+x,1/2-y,1/4+z
3/4+x,-y,3/4+z
1/4+x,1/2-y,3/4+z
1/4+x,-y,1/4+z
3/4-z,1/2+x,1/4-y
3/4-z,+x,3/4-y
1/4-z,1/2+x,3/4-y
1/4-z,+x,1/4-y
3/4+y,1/2-z,1/4+x
3/4+y,-z,3/4+x
1/4+y,1/2-z,3/4+x
1/4+y,-z,1/4+x
3/4-x,1/2+y,1/4-z
3/4-x,+y,3/4-z
1/4-x,1/2+y,3/4-z
1/4-x,+y,1/4-z
1/2+x,3/4-z,1/4-y
1/2+x,1/4-z,3/4-y
+x,3/4-z,3/4-y
+x,1/4-z,1/4-y
1/2-z,3/4+y,1/4+x
1/2-z,1/4+y,3/4+x
-z,3/4+y,3/4+x
-z,1/4+y,1/4+x
1/2+y,3/4-x,1/4-z
1/2+y,1/4-x,3/4-z
+y,3/4-x,3/4-z
+y,1/4-x,1/4-z
1/2-x,3/4+z,1/4+y
1/2-x,1/4+z,3/4+y
-x,3/4+z,3/4+y
-x,1/4+z,1/4+y
1/2+z,3/4-y,1/4-x
1/2+z,1/4-y,3/4-x
+z,3/4-y,3/4-x
+z,1/4-y,1/4-x
1/2-y,3/4+x,1/4+z
1/2-y,1/4+x,3/4+z
-y,3/4+x,3/4+z
-y,1/4+x,1/4+z
x,1/2+z,1/2+y
x,+z,+y
1/2+x,1/2+z,+y
1/2+x,+z,1/2+y
-z,1/2-y,1/2-x
-z,-y,-x
1/2-z,1/2-y,-x
1/2-z,-y,1/2-x
y,1/2+x,1/2+z
y,+x,+z
1/2+y,1/2+x,+z
1/2+y,+x,1/2+z
-x,1/2-z,1/2-y
-x,-z,-y
1/2-x,1/2-z,-y
1/2-x,-z,1/2-y
z,1/2+y,1/2+x
z,+y,+x
1/2+z,1/2+y,+x
1/2+z,+y,1/2+x
-y,1/2-x,1/2-z
-y,-x,-z
1/2-y,1/2-x,-z
1/2-y,-x,1/2-z
3/4+z,1/4+x,1/2-y
3/4+z,3/4+x,-y
1/4+z,1/4+x,-y
1/4+z,3/4+x,1/2-y
3/4-y,1/4-z,1/2+x
3/4-y,3/4-z,+x
1/4-y,1/4-z,+x
1/4-y,3/4-z,1/2+x
3/4+x,1/4+y,1/2-z
3/4+x,3/4+y,-z
1/4+x,1/4+y,-z
1/4+x,3/4+y,1/2-z
3/4-z,1/4-x,1/2+y
3/4-z,3/4-x,+y
1/4-z,1/4-x,+y
1/4-z,3/4-x,1/2+y
3/4+y,1/4+z,1/2-x
3/4+y,3/4+z,-x
1/4+y,1/4+z,-x
1/4+y,3/4+z,1/2-x
3/4-x,1/4-y,1/2+z
3/4-x,3/4-y,+z
1/4-x,1/4-y,+z
1/4-x,3/4-y,1/2+z
-z,3/4+x,3/4+y
-z,1/4+x,1/4+y
1/2-z,3/4+x,1/4+y
1/2-z,1/4+x,3/4+y
y,3/4-z,3/4-x
y,1/4-z,1/4-x
1/2+y,3/4-z,1/4-x
1/2+y,1/4-z,3/4-x
-x,3/4+y,3/4+z
-x,1/4+y,1/4+z
1/2-x,3/4+y,1/4+z
1/2-x,1/4+y,3/4+z
z,3/4-x,3/4-y
z,1/4-x,1/4-y
1/2+z,3/4-x,1/4-y
1/2+z,1/4-x,3/4-y
-y,3/4+z,3/4+x
-y,1/4+z,1/4+x
1/2-y,3/4+z,1/4+x
1/2-y,1/4+z,3/4+x
x,3/4-y,3/4-z
x,1/4-y,1/4-z
1/2+x,3/4-y,1/4-z
1/2+x,1/4-y,3/4-z
1/4-x,1/2+z,3/4-y
1/4-x,+z,1/4-y
3/4-x,1/2+z,1/4-y
3/4-x,+z,3/4-y
1/4+z,1/2-y,3/4+x
1/4+z,-y,1/4+x
3/4+z,1/2-y,1/4+x
3/4+z,-y,3/4+x
1/4-y,1/2+x,3/4-z
1/4-y,+x,1/4-z
3/4-y,1/2+x,1/4-z
3/4-y,+x,3/4-z
1/4+x,1/2-z,3/4+y
1/4+x,-z,1/4+y
3/4+x,1/2-z,1/4+y
3/4+x,-z,3/4+y
1/4-z,1/2+y,3/4-x
1/4-z,+y,1/4-x
3/4-z,1/2+y,1/4-x
3/4-z,+y,3/4-x
1/4+y,1/2-x,3/4+z
1/4+y,-x,1/4+z
3/4+y,1/2-x,1/4+z
3/4+y,-x,3/4+z
3/4-x,3/4-z,y
3/4-x,1/4-z,1/2+y
1/4-x,3/4-z,1/2+y
1/4-x,1/4-z,y
3/4+z,3/4+y,-x
3/4+z,1/4+y,1/2-x
1/4+z,3/4+y,1/2-x
1/4+z,1/4+y,-x
3/4-y,3/4-x,z
3/4-y,1/4-x,1/2+z
1/4-y,3/4-x,1/2+z
1/4-y,1/4-x,z
3/4+x,3/4+z,-y
3/4+x,1/4+z,1/2-y
1/4+x,3/4+z,1/2-y
1/4+x,1/4+z,-y
3/4-z,3/4-y,x
3/4-z,1/4-y,1/2+x
1/4-z,3/4-y,1/2+x
1/4-z,1/4-y,x
3/4+y,3/4+x,-z
3/4+y,1/4+x,1/2-z
1/4+y,3/4+x,1/2-z
1/4+y,1/4+x,-z
-z,-x,-y
-z,1/2-x,1/2-y
1/2-z,-x,1/2-y
1/2-z,1/2-x,-y
y,z,x
y,1/2+z,1/2+x
1/2+y,z,1/2+x
1/2+y,1/2+z,x
-x,-y,-z
-x,1/2-y,1/2-z
1/2-x,-y,1/2-z
1/2-x,1/2-y,-z
z,x,y
z,1/2+x,1/2+y
1/2+z,x,1/2+y
1/2+z,1/2+x,y
-y,-z,-x
-y,1/2-z,1/2-x
1/2-y,-z,1/2-x
1/2-y,1/2-z,-x

loop_
_atom_site_aniso_label
_atom_site_aniso_U_11
_atom_site_aniso_U_22
_atom_site_aniso_U_33
_atom_site_aniso_U_12
_atom_site_aniso_U_13
_atom_site_aniso_U_23
Na 0.03800 0.03800 0.03800 -0.00980 -0.00980 -0.00980
Ca 0.03800 0.03800 0.03800 -0.00980 -0.00980 -0.00980
Bi 0.03800 0.03800 0.03800 -0.00980 -0.00980 -0.00980
Ta 0.01490 0.01490 0.01490 -0.00072 -0.00072 -0.00072
O 0.02000 0.01700 0.01700 0.00000 0.00000 0.00600
F 0.02700 0.02700 0.02700 0.00000 0.00000 0.00000

loop_
_atom_site_label
_atom_site_fract_x
_atom_site_fract_y
_atom_site_fract_z
_atom_site_occupancy
_atom_site_U_iso_or_equiv
Na 0.00000 0.00000 0.00000 0.55500 0.03800
Ca 0.00000 0.00000 0.00000 0.32500 0.03800
Bi 0.00000 0.00000 0.00000 0.07500 0.03800
Ta 0.50000 0.50000 0.50000 1.00000 0.01490
O -0.18280 0.12500 0.12500 1.00000 0.01830
F 0.12500 0.12500 0.12500 1.00000 0.02700

loop_
_cod_related_entry_id
_cod_related_entry_database
_cod_related_entry_code
1 AMCSD 0018616
